data_7008670
loop_
_publ_author_name
'Rosenthal, Esther C. E.'
'Cui, Huiling'
'Koch, Juliane'
'Escarpa Gaede, Petra'
'Hummert, Markus'
'Dechert, Sebastian'

_publ_section_title
;
 Chloride-bridged oxovanadium(V) complexes with alkoxyalkoxide ligands.
 Synthesis, structure, electrochemistry and reactivities.
;
_journal_issue 18
_journal_name_full 'Dalton transactions (Cambridge, England : 2003)'
_journal_page_first 3108
_journal_page_last 3117
_journal_paper_doi 10.1039/b505750g
_journal_year 2005
_chemical_formula_sum 'C8 H17 Cl O4 V'
_chemical_formula_weight 299.06
_chemical_name_systematic
;
?
;
_space_group_IT_number 33
_symmetry_cell_setting orthorhombic
_symmetry_space_group_name_Hall 'P 2c -2n'
_symmetry_space_group_name_H-M 'P n a 21'
_atom_sites_solution_hydrogens geom
_atom_sites_solution_primary direct
_atom_sites_solution_secondary difmap
_audit_creation_method SHELXL-97
_cell_angle_alpha 90.00
_cell_angle_beta 90.00
_cell_angle_gamma 90.00
_cell_formula_units_Z 4
_cell_length_a 15.0823(7)
_cell_length_b 7.4876(3)
_cell_length_c 11.1036(4)
_cell_measurement_reflns_used 1799
_cell_measurement_temperature 173(2)
_cell_measurement_theta_max 30.52
_cell_measurement_theta_min 2.70
_cell_volume 1253.93(9)
_computing_cell_refinement 'SAINT (Siemens, 1995)'
_computing_data_collection 'SMART (Siemens, 1995)'
_computing_data_reduction 'SAINT (Siemens, 1995)'
_computing_publication_material 'SHELXL-97 (Sheldrick, 1997)'
_computing_structure_refinement 'SHELXL-97 (Sheldrick, 1997)'
_computing_structure_solution 'SHELXS-97 (Sheldrick, 1990)'
_diffrn_ambient_temperature 173(2)
_diffrn_measured_fraction_theta_full 1.000
_diffrn_measured_fraction_theta_max 1.000
_diffrn_measurement_device_type 'Siemens SMART CCD'
_diffrn_measurement_method \w
_diffrn_radiation_monochromator graphite
_diffrn_radiation_source 'fine-focus sealed tube'
_diffrn_radiation_type MoK\a
_diffrn_radiation_wavelength 0.71073
_diffrn_reflns_av_R_equivalents 0.1321
_diffrn_reflns_av_sigmaI/netI 0.0982
_diffrn_reflns_limit_h_max 9
_diffrn_reflns_limit_h_min -17
_diffrn_reflns_limit_k_max 8
_diffrn_reflns_limit_k_min -8
_diffrn_reflns_limit_l_max 12
_diffrn_reflns_limit_l_min -13
_diffrn_reflns_number 7375
_diffrn_reflns_theta_full 25.00
_diffrn_reflns_theta_max 25.00
_diffrn_reflns_theta_min 2.70
_exptl_absorpt_coefficient_mu 1.209
_exptl_absorpt_correction_T_max 0.9095
_exptl_absorpt_correction_T_min 0.7441
_exptl_absorpt_correction_type empirical
_exptl_absorpt_process_details 'SADABS (Sheldrick, 1996)'
_exptl_crystal_colour orange
_exptl_crystal_density_diffrn 1.584
_exptl_crystal_density_method 'not measured'
_exptl_crystal_description block
_exptl_crystal_F_000 616
_exptl_crystal_size_max 0.26
_exptl_crystal_size_mid 0.22
_exptl_crystal_size_min 0.08
_refine_diff_density_max 0.406
_refine_diff_density_min -0.542
_refine_diff_density_rms 0.093
_refine_ls_abs_structure_details 'Flack H D (1983), Acta Cryst. A39, 876-881'
_refine_ls_abs_structure_Flack -0.06(6)
_refine_ls_extinction_method none
_refine_ls_goodness_of_fit_ref 0.990
_refine_ls_hydrogen_treatment mixed
_refine_ls_matrix_type full
_refine_ls_number_parameters 137
_refine_ls_number_reflns 2167
_refine_ls_number_restraints 1
_refine_ls_restrained_S_all 0.990
_refine_ls_R_factor_all 0.0809
_refine_ls_R_factor_gt 0.0555
_refine_ls_shift/su_max 0.000
_refine_ls_shift/su_mean 0.000
_refine_ls_structure_factor_coef Fsqd
_refine_ls_weighting_details 'calc w=1/[\s^2^(Fo^2^)+(0.0636P)^2^+0.0000P] where P=(Fo^2^+2Fc^2^)/3'
_refine_ls_weighting_scheme calc
_refine_ls_wR_factor_gt 0.1142
_refine_ls_wR_factor_ref 0.1269
_reflns_number_gt 1657
_reflns_number_total 2167
_reflns_threshold_expression >2sigma(I)
_cod_data_source_file b505750g.txt
_cod_data_source_block 8
_cod_depositor_comments
;
The following automatic conversions were performed:
'_symmetry_cell_setting' value 'Orthorhombic' changed to 'orthorhombic'
according to '/home/saulius/struct/CIF-dictionaries/cif_core.dic'
dictionary named 'cif_core.dic' version 2.4.1 from 2010-06-29.

Automatic conversion script
Id: cif_fix_enum 1527 2010-12-29 10:47:43Z saulius 
;
_cod_original_sg_symbol_H-M 'Pna2(1) '
_cod_original_formula_sum 'C8 H17 Cl1 O4 V'
_cod_database_code 7008670

loop_
_symmetry_equiv_pos_as_xyz
'x, y, z'
'-x, -y, z+1/2'
'x+1/2, -y+1/2, z'
'-x+1/2, y+1/2, z+1/2'

loop_
_atom_site_label
_atom_site_type_symbol
_atom_site_fract_x
_atom_site_fract_y
_atom_site_fract_z
_atom_site_U_iso_or_equiv
_atom_site_adp_type
_atom_site_occupancy
_atom_site_symmetry_multiplicity
_atom_site_calc_flag
_atom_site_refinement_flags
_atom_site_disorder_assembly
_atom_site_disorder_group
C1 C 0.2567(5) 0.3449(12) 0.8232(8) 0.045(2) Uani 1 1 d . . .
H1A H 0.2966 0.2405 0.8310 0.053 Uiso 1 1 calc R . .
H1B H 0.2608 0.4156 0.8984 0.053 Uiso 1 1 calc R . .
C2 C 0.2853(5) 0.4563(11) 0.7197(6) 0.0361(19) Uani 1 1 d . . .
H2A H 0.2636 0.5802 0.7292 0.043 Uiso 1 1 calc R . .
H2B H 0.3508 0.4588 0.7143 0.043 Uiso 1 1 calc R . .
C3 C 0.2905(4) 0.4291(11) 0.5024(7) 0.0324(18) Uani 1 1 d . . .
H3A H 0.3075 0.5566 0.5062 0.039 Uiso 1 1 calc R . .
H3B H 0.2478 0.4142 0.4355 0.039 Uiso 1 1 calc R . .
C4 C 0.3715(5) 0.3179(14) 0.4780(8) 0.057(3) Uani 1 1 d . . .
H4A H 0.4122 0.3263 0.5466 0.085 Uiso 1 1 calc R . .
H4B H 0.4011 0.3619 0.4053 0.085 Uiso 1 1 calc R . .
H4C H 0.3540 0.1931 0.4662 0.085 Uiso 1 1 calc R . .
C5 C 0.0798(5) 0.5900(9) 0.5450(6) 0.0282(16) Uani 1 1 d . . .
H5A H 0.0912 0.5349 0.4655 0.034 Uiso 1 1 calc R . .
H5B H 0.1306 0.6672 0.5666 0.034 Uiso 1 1 calc R . .
C6 C -0.0055(5) 0.6958(10) 0.5434(7) 0.0365(19) Uani 1 1 d . . .
H6A H 0.0046 0.8196 0.5152 0.044 Uiso 1 1 calc R . .
H6B H -0.0506 0.6383 0.4914 0.044 Uiso 1 1 calc R . .
C7 C -0.0331(5) 0.6924(8) 0.6730(8) 0.0366(16) Uani 1 1 d . . .
H7A H -0.0980 0.7091 0.6808 0.044 Uiso 1 1 calc R . .
H7B H -0.0026 0.7873 0.7191 0.044 Uiso 1 1 calc R . .
C8 C -0.0059(5) 0.5104(11) 0.7170(7) 0.0391(18) Uani 1 1 d . . .
H8A H 0.0154 0.5167 0.8012 0.047 Uiso 1 1 calc R . .
H8B H -0.0564 0.4262 0.7130 0.047 Uiso 1 1 calc R . .
O1 O 0.0384(3) 0.1220(6) 0.7096(4) 0.0302(12) Uani 1 1 d . . .
O2 O 0.1679(3) 0.2852(6) 0.8066(4) 0.0266(11) Uani 1 1 d . . .
O3 O 0.2487(3) 0.3778(7) 0.6147(4) 0.0264(11) Uani 1 1 d . . .
O4 O 0.0653(3) 0.4533(6) 0.6367(4) 0.0260(11) Uani 1 1 d . . .
Cl1 Cl 0.22066(10) -0.0354(2) 0.6695(2) 0.0346(4) Uani 1 1 d . . .
Cl2 Cl 0.11216(11) 0.1707(2) 0.45954(15) 0.0300(4) Uani 1 1 d . . .
V1 V 0.12813(6) 0.20739(13) 0.66418(10) 0.0214(3) Uani 1 1 d . . .

loop_
_atom_site_aniso_label
_atom_site_aniso_U_11
_atom_site_aniso_U_22
_atom_site_aniso_U_33
_atom_site_aniso_U_23
_atom_site_aniso_U_13
_atom_site_aniso_U_12
C1 0.041(5) 0.053(6) 0.040(5) 0.003(4) -0.020(4) -0.013(4)
C2 0.036(5) 0.045(5) 0.027(4) -0.001(4) -0.008(4) -0.012(4)
C3 0.018(4) 0.049(5) 0.030(4) 0.014(4) 0.005(3) -0.005(3)
C4 0.034(5) 0.092(7) 0.044(5) 0.009(5) 0.005(4) 0.006(5)
C5 0.026(4) 0.028(4) 0.032(4) 0.010(3) -0.001(3) 0.003(3)
C6 0.043(5) 0.034(4) 0.033(5) -0.003(3) -0.007(4) 0.010(4)
C7 0.037(4) 0.032(4) 0.042(4) -0.011(4) -0.001(5) 0.003(3)
C8 0.036(4) 0.037(4) 0.044(4) -0.001(3) 0.023(4) 0.005(3)
O1 0.020(2) 0.032(3) 0.038(3) 0.000(2) 0.003(2) -0.007(2)
O2 0.032(3) 0.027(3) 0.021(2) 0.001(2) 0.005(2) -0.003(2)
O3 0.016(2) 0.038(3) 0.025(2) -0.003(2) -0.001(2) -0.006(2)
O4 0.024(2) 0.028(2) 0.026(3) 0.0011(19) 0.007(2) 0.0022(19)
Cl1 0.0367(9) 0.0265(8) 0.0405(9) -0.0019(11) -0.0032(11) 0.0081(7)
Cl2 0.0273(8) 0.0362(9) 0.0266(9) -0.0065(8) -0.0045(8) 0.0051(8)
V1 0.0181(5) 0.0209(5) 0.0251(6) -0.0015(6) -0.0003(6) -0.0018(4)

loop_
_atom_type_symbol
_atom_type_description
_atom_type_scat_dispersion_real
_atom_type_scat_dispersion_imag
_atom_type_scat_source
C C 0.0033 0.0016 'International Tables Vol C Tables 4.2.6.8 and 6.1.1.4'
H H 0.0000 0.0000 'International Tables Vol C Tables 4.2.6.8 and 6.1.1.4'
O O 0.0106 0.0060 'International Tables Vol C Tables 4.2.6.8 and 6.1.1.4'
Cl Cl 0.1484 0.1585 'International Tables Vol C Tables 4.2.6.8 and 6.1.1.4'
V V 0.3005 0.5294 'International Tables Vol C Tables 4.2.6.8 and 6.1.1.4'

loop_
_geom_angle_atom_site_label_1
_geom_angle_atom_site_label_2
_geom_angle_atom_site_label_3
_geom_angle
_geom_angle_site_symmetry_1
_geom_angle_site_symmetry_3
_geom_angle_publ_flag
O2 C1 C2 110.4(6) . . ?
O3 C2 C1 106.9(6) . . ?
O3 C3 C4 111.3(6) . . ?
O4 C5 C6 104.4(5) . . ?
C7 C6 C5 102.5(6) . . ?
C6 C7 C8 104.6(6) . . ?
O4 C8 C7 105.5(6) . . ?
C1 O2 V1 122.1(5) . . ?
C2 O3 C3 115.3(5) . . ?
C2 O3 V1 110.1(4) . . ?
C3 O3 V1 134.5(4) . . ?
C8 O4 C5 109.3(5) . . ?
C8 O4 V1 120.1(4) . . ?
C5 O4 V1 130.6(4) . . ?
O1 V1 O2 97.9(2) . . ?
O1 V1 O4 90.8(2) . . ?
O2 V1 O4 89.65(19) . . ?
O1 V1 O3 169.5(2) . . ?
O2 V1 O3 76.38(18) . . ?
O4 V1 O3 80.47(17) . . ?
O1 V1 Cl1 101.09(18) . . ?
O2 V1 Cl1 91.81(16) . . ?
O4 V1 Cl1 167.66(13) . . ?
O3 V1 Cl1 87.97(13) . . ?
O1 V1 Cl2 100.19(18) . . ?
O2 V1 Cl2 161.24(16) . . ?
O4 V1 Cl2 85.06(13) . . ?
O3 V1 Cl2 84.98(12) . . ?
Cl1 V1 Cl2 89.68(8) . . ?

loop_
_geom_bond_atom_site_label_1
_geom_bond_atom_site_label_2
_geom_bond_distance
_geom_bond_site_symmetry_2
_geom_bond_publ_flag
C1 O2 1.425(9) . ?
C1 C2 1.484(11) . ?
C2 O3 1.418(8) . ?
C3 O3 1.449(8) . ?
C3 C4 1.502(10) . ?
C5 O4 1.460(8) . ?
C5 C6 1.511(9) . ?
C6 C7 1.498(11) . ?
C7 C8 1.504(10) . ?
C8 O4 1.459(8) . ?
O1 V1 1.579(4) . ?
O2 V1 1.788(4) . ?
O3 V1 2.288(4) . ?
O4 V1 2.093(4) . ?
Cl1 V1 2.2927(17) . ?
Cl2 V1 2.3096(12) . ?
